data_7213969
loop_
_publ_author_name
'Li, Duan-Xiu'
'Ni, Chun-Yan'
'Chen, Min-Min'
'Dai, Ming'
'Zhang, Wen-Hua'
'Yan, Wen-Yan'
'Qi, Hai-Xiao'
'Ren, Zhi-Gang'
'Lang, Jian-Ping'

_publ_section_title
;
 Construction of Cd(ii) coordination polymers used as catalysts for the
 photodegradation of organic dyes in polluted water
;
_journal_issue 11
_journal_name_full CrystEngComm
_journal_page_first 2158
_journal_paper_doi 10.1039/c3ce42360c
_journal_volume 16
_journal_year 2014
_chemical_formula_moiety 'C18 H15 Cd N3 O3, N O3'
_chemical_formula_sum 'C18 H15 Cd N4 O6'
_chemical_formula_weight 495.74
_space_group_IT_number 217
_symmetry_cell_setting cubic
_symmetry_space_group_name_Hall 'I -4 2 3'
_symmetry_space_group_name_H-M 'I -4 3 m'
_atom_sites_solution_hydrogens geom
_atom_sites_solution_primary direct
_atom_sites_solution_secondary difmap
_audit_creation_method SHELXL-97
_audit_update_record
;
2013-10-10 # Formatted by publCIF
;
_cell_angle_alpha 90.00
_cell_angle_beta 90.00
_cell_angle_gamma 90.00
_cell_formula_units_Z 8
_cell_length_a 15.6677(5)
_cell_length_b 15.6677(5)
_cell_length_c 15.6677(5)
_cell_measurement_reflns_used 439
_cell_measurement_temperature 153(2)
_cell_measurement_theta_max 22.2140
_cell_measurement_theta_min 4.1020
_cell_volume 3846.1(2)
_computing_structure_refinement 'SHELXL-97 (Sheldrick, 2008)'
_computing_structure_solution 'SHELXS-97 (Sheldrick, 2008)'
_diffrn_ambient_temperature 153(2)
_diffrn_detector_area_resol_mean 10.3818
_diffrn_measured_fraction_theta_full 0.995
_diffrn_measured_fraction_theta_max 0.995
_diffrn_measurement_device_type 'Xcalibur, Atlas, Gemini'
_diffrn_measurement_method '\w scans'
_diffrn_radiation_monochromator graphite
_diffrn_radiation_source 'fine-focus sealed tube'
_diffrn_radiation_type MoK\a
_diffrn_radiation_wavelength 0.71073
_diffrn_reflns_av_R_equivalents 0.0593
_diffrn_reflns_av_sigmaI/netI 0.0635
_diffrn_reflns_limit_h_max 4
_diffrn_reflns_limit_h_min -16
_diffrn_reflns_limit_k_max 15
_diffrn_reflns_limit_k_min -11
_diffrn_reflns_limit_l_max 11
_diffrn_reflns_limit_l_min -19
_diffrn_reflns_number 1867
_diffrn_reflns_theta_full 25.64
_diffrn_reflns_theta_max 25.64
_diffrn_reflns_theta_min 3.18
_exptl_absorpt_coefficient_mu 1.179
_exptl_absorpt_correction_T_max 0.7983
_exptl_absorpt_correction_T_min 0.7983
_exptl_absorpt_correction_type multi-scan
_exptl_absorpt_process_details
;
CrysAlisPro, Agilent Technologies,
Version 1.171.36.24 (release 03-12-2012 CrysAlis171 .NET)
(compiled Dec  3 2012,18:21:49)
Empirical absorption correction using spherical harmonics,
 implemented in SCALE3 ABSPACK scaling algorithm.
;
_exptl_crystal_colour colourless
_exptl_crystal_density_diffrn 1.712
_exptl_crystal_density_method 'not measured'
_exptl_crystal_description block
_exptl_crystal_F_000 1976
_exptl_crystal_size_max 0.20
_exptl_crystal_size_mid 0.20
_exptl_crystal_size_min 0.20
_refine_diff_density_max 0.595
_refine_diff_density_min -0.678
_refine_diff_density_rms 0.113
_refine_ls_abs_structure_details 'Flack H D (1983), Acta Cryst. A39, 876-881'
_refine_ls_abs_structure_Flack 0.41(14)
_refine_ls_extinction_method none
_refine_ls_goodness_of_fit_ref 1.094
_refine_ls_hydrogen_treatment mixed
_refine_ls_matrix_type full
_refine_ls_number_parameters 61
_refine_ls_number_reflns 679
_refine_ls_number_restraints 0
_refine_ls_restrained_S_all 1.094
_refine_ls_R_factor_all 0.0702
_refine_ls_R_factor_gt 0.0586
_refine_ls_shift/su_max 0.000
_refine_ls_shift/su_mean 0.000
_refine_ls_structure_factor_coef Fsqd
_refine_ls_weighting_details 'calc w=1/[\s^2^(Fo^2^)+(0.0678P)^2^+11.2291P] where P=(Fo^2^+2Fc^2^)/3'
_refine_ls_weighting_scheme calc
_refine_ls_wR_factor_gt 0.1264
_refine_ls_wR_factor_ref 0.1321
_reflns_number_gt 578
_reflns_number_total 679
_reflns_threshold_expression >2sigma(I)
_cod_data_source_file c3ce42360c.txt
_cod_data_source_block 2
_cod_database_code 7213969

loop_
_symmetry_equiv_pos_as_xyz
'x, y, z'
'-x, -y, z'
'-x, y, -z'
'x, -y, -z'
'z, x, y'
'z, -x, -y'
'-z, -x, y'
'-z, x, -y'
'y, z, x'
'-y, z, -x'
'y, -z, -x'
'-y, -z, x'
'y, x, z'
'-y, -x, z'
'y, -x, -z'
'-y, x, -z'
'x, z, y'
'-x, z, -y'
'-x, -z, y'
'x, -z, -y'
'z, y, x'
'z, -y, -x'
'-z, y, -x'
'-z, -y, x'
'x+1/2, y+1/2, z+1/2'
'-x+1/2, -y+1/2, z+1/2'
'-x+1/2, y+1/2, -z+1/2'
'x+1/2, -y+1/2, -z+1/2'
'z+1/2, x+1/2, y+1/2'
'z+1/2, -x+1/2, -y+1/2'
'-z+1/2, -x+1/2, y+1/2'
'-z+1/2, x+1/2, -y+1/2'
'y+1/2, z+1/2, x+1/2'
'-y+1/2, z+1/2, -x+1/2'
'y+1/2, -z+1/2, -x+1/2'
'-y+1/2, -z+1/2, x+1/2'
'y+1/2, x+1/2, z+1/2'
'-y+1/2, -x+1/2, z+1/2'
'y+1/2, -x+1/2, -z+1/2'
'-y+1/2, x+1/2, -z+1/2'
'x+1/2, z+1/2, y+1/2'
'-x+1/2, z+1/2, -y+1/2'
'-x+1/2, -z+1/2, y+1/2'
'x+1/2, -z+1/2, -y+1/2'
'z+1/2, y+1/2, x+1/2'
'z+1/2, -y+1/2, -x+1/2'
'-z+1/2, y+1/2, -x+1/2'
'-z+1/2, -y+1/2, x+1/2'

loop_
_atom_site_label
_atom_site_type_symbol
_atom_site_fract_x
_atom_site_fract_y
_atom_site_fract_z
_atom_site_U_iso_or_equiv
_atom_site_adp_type
_atom_site_occupancy
_atom_site_symmetry_multiplicity
_atom_site_calc_flag
_atom_site_refinement_flags
Cd1 Cd 0.68353(5) 0.31647(5) 0.31647(5) 0.0292(4) Uani 1 6 d S
N1 N 0.7808(4) 0.2192(4) 0.3792(7) 0.037(2) Uani 1 2 d S
C3 C 0.8923(5) 0.1077(5) 0.4638(7) 0.028(3) Uani 1 2 d S
C1 C 0.8319(6) 0.1681(6) 0.3381(8) 0.048(4) Uani 1 2 d S
H1 H 0.8308 0.1692 0.2774 0.058 Uiso 1 2 calc SR
C5 C 0.7837(6) 0.2163(6) 0.4635(10) 0.060(4) Uani 1 2 d S
H5 H 0.7473 0.2527 0.4956 0.072 Uiso 1 2 calc SR
C2 C 0.8885(6) 0.1115(6) 0.3782(8) 0.049(4) Uani 1 2 d S
H2 H 0.9243 0.0757 0.3447 0.059 Uiso 1 2 calc SR
C4 C 0.8386(7) 0.1614(7) 0.5066(10) 0.060(5) Uani 1 2 d S
H4 H 0.8388 0.1612 0.5672 0.071 Uiso 1 2 calc SR
C6 C 0.9513(5) 0.0487(5) 0.5108(7) 0.027(2) Uani 1 2 d S
H6 H 0.9435 0.0565 0.5736 0.033 Uiso 1 2 calc SR
O1 O 0.5792(4) 0.2662(6) 0.4208(4) 0.0362(19) Uani 1 2 d S
N2 N 0.8948(14) 0.1052(14) 0.1052(14) 0.115(12) Uani 1 6 d S
O2 O 0.9109(13) 0.0891(13) 0.1755(17) 0.32(2) Uani 1 2 d S

loop_
_atom_site_aniso_label
_atom_site_aniso_U_11
_atom_site_aniso_U_22
_atom_site_aniso_U_33
_atom_site_aniso_U_23
_atom_site_aniso_U_13
_atom_site_aniso_U_12
Cd1 0.0292(4) 0.0292(4) 0.0292(4) 0.0030(4) -0.0030(4) -0.0030(4)
N1 0.034(4) 0.034(4) 0.043(7) 0.000(3) 0.000(3) 0.018(5)
C3 0.027(4) 0.027(4) 0.030(7) 0.003(4) -0.003(4) -0.007(5)
C1 0.047(5) 0.047(5) 0.049(8) 0.009(4) -0.009(4) 0.005(7)
C5 0.064(7) 0.064(7) 0.053(10) 0.002(5) -0.002(5) 0.029(8)
C2 0.059(6) 0.059(6) 0.030(8) -0.003(4) 0.003(4) 0.024(8)
C4 0.070(8) 0.070(8) 0.038(8) -0.001(4) 0.001(4) 0.029(8)
C6 0.026(3) 0.026(3) 0.030(6) 0.004(4) -0.004(4) 0.003(5)
O1 0.031(3) 0.046(6) 0.031(3) -0.002(3) -0.003(4) 0.002(3)
N2 0.115(12) 0.115(12) 0.115(12) -0.015(12) 0.015(12) 0.015(12)
O2 0.43(3) 0.43(3) 0.107(18) 0.031(14) -0.031(14) 0.23(4)

loop_
_atom_type_symbol
_atom_type_description
_atom_type_scat_dispersion_real
_atom_type_scat_dispersion_imag
_atom_type_scat_source
C C 0.0033 0.0016 'International Tables Vol C Tables 4.2.6.8 and 6.1.1.4'
H H 0.0000 0.0000 'International Tables Vol C Tables 4.2.6.8 and 6.1.1.4'
N N 0.0061 0.0033 'International Tables Vol C Tables 4.2.6.8 and 6.1.1.4'
O O 0.0106 0.0060 'International Tables Vol C Tables 4.2.6.8 and 6.1.1.4'
Cd Cd -0.8075 1.2024 'International Tables Vol C Tables 4.2.6.8 and 6.1.1.4'

loop_
_geom_angle_atom_site_label_1
_geom_angle_atom_site_label_2
_geom_angle_atom_site_label_3
_geom_angle
_geom_angle_site_symmetry_1
_geom_angle_site_symmetry_3
N1 Cd1 N1 96.9(3) . 7_665
N1 Cd1 N1 96.9(3) . 10_656
N1 Cd1 N1 96.9(3) 7_665 10_656
N1 Cd1 O1 86.9(2) . 10_656
N1 Cd1 O1 174.3(4) 7_665 10_656
N1 Cd1 O1 86.9(2) 10_656 10_656
N1 Cd1 O1 174.3(4) . 7_665
N1 Cd1 O1 86.9(2) 7_665 7_665
N1 Cd1 O1 86.9(2) 10_656 7_665
O1 Cd1 O1 89.1(3) 10_656 7_665
N1 Cd1 O1 86.9(2) . .
N1 Cd1 O1 86.9(2) 7_665 .
N1 Cd1 O1 174.3(4) 10_656 .
O1 Cd1 O1 89.1(3) 10_656 .
O1 Cd1 O1 89.1(3) 7_665 .
C1 N1 C5 116.9(11) . .
C1 N1 Cd1 125.8(9) . .
C5 N1 Cd1 117.3(8) . .
C2 C3 C4 115.8(12) . .
C2 C3 C6 123.0(11) . .
C4 C3 C6 121.2(10) . .
N1 C1 C2 123.7(12) . .
N1 C1 H1 118.1 . .
C2 C1 H1 118.1 . .
N1 C5 C4 121.8(14) . .
N1 C5 H5 119.1 . .
C4 C5 H5 119.1 . .
C3 C2 C1 120.2(12) . .
C3 C2 H2 119.9 . .
C1 C2 H2 119.9 . .
C3 C4 C5 121.6(14) . .
C3 C4 H4 119.2 . .
C5 C4 H4 119.2 . .
C3 C6 C6 119.7(8) . 4_556
C3 C6 C6 119.7(8) . 3_756
C6 C6 C6 87.3(3) 4_556 3_756
C3 C6 H6 109.4 . .
C6 C6 H6 109.4 4_556 .
C6 C6 H6 109.4 3_756 .
O2 N2 O2 111(2) 7_665 10_656
O2 N2 O2 111(2) 7_665 .
O2 N2 O2 111(2) 10_656 .

loop_
_geom_bond_atom_site_label_1
_geom_bond_atom_site_label_2
_geom_bond_distance
_geom_bond_site_symmetry_2
Cd1 N1 2.369(10) .
Cd1 N1 2.369(10) 7_665
Cd1 N1 2.369(10) 10_656
Cd1 O1 2.443(8) 10_656
Cd1 O1 2.443(8) 7_665
Cd1 O1 2.443(8) .
N1 C1 1.304(16) .
N1 C5 1.323(18) .
C3 C2 1.343(17) .
C3 C4 1.365(19) .
C3 C6 1.500(15) .
C1 C2 1.402(18) .
C1 H1 0.9500 .
C5 C4 1.392(19) .
C5 H5 0.9500 .
C2 H2 0.9500 .
C4 H4 0.9500 .
C6 C6 1.563(15) 4_556
C6 C6 1.563(15) 3_756
C6 H6 1.0000 .
N2 O2 1.16(3) 7_665
N2 O2 1.16(3) 10_656
N2 O2 1.16(3) .
